data_7157697
loop_
_publ_author_name
'Byrne, Joseph P.'
'Albrecht, Martin'

_publ_section_title
;
 Anion-cation synergistic metal-free catalytic oxidative homocoupling of
 benzylamines by triazolium iodide salts.
;
_journal_issue 37
_journal_name_full 'Organic &amp; biomolecular chemistry'
_journal_page_first 7379
_journal_page_last 7387
_journal_paper_doi 10.1039/d0ob01472a
_journal_volume 18
_journal_year 2020
_chemical_formula_moiety 'C10 H12 N3, I3'
_chemical_formula_sum 'C10 H12 I3 N3'
_chemical_formula_weight 554.93
_chemical_name_systematic '1,3-dimethyl-4-phenyl-1,2,3-triazolium triiodide'
_space_group_crystal_system monoclinic
_space_group_IT_number 15
_space_group_name_Hall '-C 2yc'
_space_group_name_H-M_alt 'C 1 2/c 1'
_atom_sites_solution_hydrogens geom
_atom_sites_solution_primary dual
_audit_creation_date 2019-02-12
_audit_creation_method
;
Olex2 1.2
(compiled 2018.05.29 svn.r3508 for OlexSys, GUI svn.r5506)
;
_audit_update_record
;
2020-07-16 deposited with the CCDC.	2020-09-04 downloaded from the CCDC.
;
_cell_angle_alpha 90
_cell_angle_beta 99.242(4)
_cell_angle_gamma 90
_cell_formula_units_Z 8
_cell_length_a 20.4846(8)
_cell_length_b 9.4451(3)
_cell_length_c 15.8942(7)
_cell_measurement_reflns_used 7504
_cell_measurement_temperature 173.00(10)
_cell_measurement_theta_max 76.3690
_cell_measurement_theta_min 4.3700
_cell_volume 3035.3(2)
_computing_cell_refinement 'CrysAlisPro 1.171.40.37a (Rigaku OD, 2019)'
_computing_data_collection 'CrysAlisPro 1.171.40.37a (Rigaku OD, 2019)'
_computing_data_reduction 'CrysAlisPro 1.171.40.37a (Rigaku OD, 2019)'
_computing_molecular_graphics 'Olex2 (Dolomanov et al., 2009)'
_computing_publication_material 'Olex2 (Dolomanov et al., 2009)'
_computing_structure_refinement 'ShelXL (Sheldrick, 2015)'
_computing_structure_solution 'ShelXT (Sheldrick, 2015)'
_diffrn_ambient_environment N~2~
_diffrn_ambient_temperature 173.00(10)
_diffrn_detector 'CCD plate'
_diffrn_detector_area_resol_mean 10.0000
_diffrn_detector_type HyPix
_diffrn_measured_fraction_theta_full 0.997
_diffrn_measured_fraction_theta_max 0.965
_diffrn_measurement_details
;
List of Runs (angles in degrees, time in seconds):

  # Type    Start    End  Width  t~exp~   \w     \q     \k     \f   Frames
#--------------------------------------------------------------------------
  1  \w     92.00 174.00   0.50   20.00    --  107.11 125.00  90.00  164
  2  \w     94.00 174.00   0.50   20.00    --  107.11  15.00 150.00  160
  3  \w     94.00 174.00   0.50   20.00    --  107.11  15.00  90.00  160
  4  \w     95.00 174.00   0.50   20.00    --  107.11  45.00-150.00  158
  5  \w     94.00 174.00   0.50   20.00    --  107.11  53.00-169.00  160
  6  \w     34.00 120.00   0.50    5.00    --   47.95  53.00-169.00  172
  7  \w     35.00 124.00   0.50   20.00    --  107.11 -61.00-180.00  178
  8  \w     32.00  96.00   0.50    5.00    --   47.95-125.00 -90.00  128
  9  \w     35.00 122.00   0.50   20.00    --  107.11 -53.00  46.00  174
 10  \w     35.00 124.00   0.50   20.00    --  107.11 -61.00 150.00  178
 11  \w     33.00 120.00   0.50    5.00    --   47.95  57.00  30.00  174
 12  \w     26.00 120.00   0.50    5.00    --   47.95  77.00  90.00  188
 13  \w     26.00 120.00   0.50    5.00    --   47.95  77.00 -60.00  188
 14  \w     32.00 121.00   0.50   20.00    --  107.11 -15.00-180.00  178
 15  \w    -23.00  62.00   0.50    5.00    --   47.95 -53.00  46.00  170
 16  \w    -32.00  54.00   0.50    5.00    --  -18.75  53.00-169.00  172
 17  \w    -66.00  -9.00   0.50    5.00    --  -18.75 125.00 150.00  114
 18  \w    -90.00  -4.00   0.50    5.00    --  -18.75 -53.00  46.00  172
 19  \w    -66.00  -9.00   0.50    5.00    --  -18.75 125.00-180.00  114
;
_diffrn_measurement_device 'four-circle diffractometer'
_diffrn_measurement_device_type 'XtaLAB Synergy, Dualflex, HyPix'
_diffrn_measurement_method '\w scans'
_diffrn_orient_matrix_type 'CrysAlisPro convention (1999,Acta A55,543-557)'
_diffrn_orient_matrix_UB_11 -0.0329172000
_diffrn_orient_matrix_UB_12 0.0493832000
_diffrn_orient_matrix_UB_13 0.0755479000
_diffrn_orient_matrix_UB_21 0.0484299000
_diffrn_orient_matrix_UB_22 -0.0924052000
_diffrn_orient_matrix_UB_23 0.0608333000
_diffrn_orient_matrix_UB_31 0.0487774000
_diffrn_orient_matrix_UB_32 0.1249971000
_diffrn_orient_matrix_UB_33 0.0152306000
_diffrn_radiation_monochromator mirror
_diffrn_radiation_probe x-ray
_diffrn_radiation_type CuK\a
_diffrn_radiation_wavelength 1.54184
_diffrn_reflns_av_R_equivalents 0.0823
_diffrn_reflns_av_unetI/netI 0.0393
_diffrn_reflns_Laue_measured_fraction_full 0.997
_diffrn_reflns_Laue_measured_fraction_max 0.965
_diffrn_reflns_limit_h_max 25
_diffrn_reflns_limit_h_min -24
_diffrn_reflns_limit_k_max 11
_diffrn_reflns_limit_k_min -9
_diffrn_reflns_limit_l_max 20
_diffrn_reflns_limit_l_min -19
_diffrn_reflns_number 14247
_diffrn_reflns_point_group_measured_fraction_full 0.997
_diffrn_reflns_point_group_measured_fraction_max 0.965
_diffrn_reflns_theta_full 67.684
_diffrn_reflns_theta_max 77.246
_diffrn_reflns_theta_min 4.374
_diffrn_source 'micro-focus sealed X-ray tube'
_diffrn_source_type 'PhotonJet (Cu) X-ray Source'
_exptl_absorpt_coefficient_mu 48.371
_exptl_absorpt_correction_T_max 0.24283
_exptl_absorpt_correction_T_min 0.14288
_exptl_absorpt_correction_type multi-scan
_exptl_absorpt_process_details
;
CrysAlisPro 1.171.40.37a (Rigaku Oxford Diffraction, 2019)
Spherical absorption correction
 using equivalent radius and absorption coefficient.
Empirical absorption correction using spherical harmonics,
 implemented in SCALE3 ABSPACK scaling algorithm.
;
_exptl_crystal_colour red
_exptl_crystal_colour_primary red
_exptl_crystal_density_diffrn 2.429
_exptl_crystal_description block
_exptl_crystal_F_000 2016
_exptl_crystal_size_max 0.074
_exptl_crystal_size_mid 0.051
_exptl_crystal_size_min 0.044
_refine_diff_density_max 2.170
_refine_diff_density_min -0.963
_refine_diff_density_rms 0.285
_refine_ls_extinction_method none
_refine_ls_goodness_of_fit_ref 1.102
_refine_ls_hydrogen_treatment constr
_refine_ls_matrix_type full
_refine_ls_number_parameters 149
_refine_ls_number_reflns 3110
_refine_ls_number_restraints 0
_refine_ls_restrained_S_all 1.102
_refine_ls_R_factor_all 0.0713
_refine_ls_R_factor_gt 0.0652
_refine_ls_shift/su_max 0.000
_refine_ls_shift/su_mean 0.000
_refine_ls_structure_factor_coef Fsqd
_refine_ls_weighting_details 'w=1/[\s^2^(Fo^2^)+(0.1440P)^2^] where P=(Fo^2^+2Fc^2^)/3'
_refine_ls_weighting_scheme calc
_refine_ls_wR_factor_gt 0.1910
_refine_ls_wR_factor_ref 0.1977
_reflns_Friedel_coverage 0.000
_reflns_number_gt 2608
_reflns_number_total 3110
_reflns_threshold_expression 'I > 2\s(I)'
_cod_data_source_file d0ob01472a2.cif
_cod_data_source_block 19ma021_jpb478-i3
_cod_depositor_comments 'Adding full bibliography for 7157695--7157697.cif.'
_cod_database_code 7157697
_shelx_shelxl_version_number 2018/1
_shelx_space_group_comment
;
The symmetry employed for this shelxl refinement is uniquely defined
by the following loop, which should always be used as a source of
symmetry information in preference to the above space-group names.
They are only intended as comments.
;
_olex2_refinement_description
;
1. Fixed Uiso
 At 1.2 times of:
  All C(H) groups
 At 1.5 times of:
  All C(H,H,H) groups
2.a Aromatic/amide H refined with riding coordinates:
 C2(H2), C6(H6), C7(H7), C8(H8), C9(H9), C10(H10)
2.b Idealised Me refined as rotating group:
 C3(H3A,H3B,H3C), C4(H4A,H4B,H4C)
;
_olex2_submission_special_instructions 'No special instructions were received'

loop_
_space_group_symop_operation_xyz
'x, y, z'
'-x, y, -z+1/2'
'x+1/2, y+1/2, z'
'-x+1/2, y+1/2, -z+1/2'
'-x, -y, -z'
'x, -y, z-1/2'
'-x+1/2, -y+1/2, -z'
'x+1/2, -y+1/2, z-1/2'

loop_
_atom_site_label
_atom_site_type_symbol
_atom_site_fract_x
_atom_site_fract_y
_atom_site_fract_z
_atom_site_U_iso_or_equiv
_atom_site_adp_type
_atom_site_occupancy
_atom_site_site_symmetry_order
_atom_site_calc_flag
_atom_site_refinement_flags_posn
_atom_site_refinement_flags_adp
_atom_site_refinement_flags_occupancy
_atom_site_disorder_assembly
_atom_site_disorder_group
I1 I 0.750000 0.250000 0.500000 0.0543(3) Uani 1 2 d S T P . .
I2 I 0.70935(4) 0.53866(7) 0.44783(4) 0.0679(3) Uani 1 1 d . . . . .
I3 I 0.500000 0.65693(8) 0.250000 0.0614(3) Uani 1 2 d S T P . .
I4 I 0.38844(3) 0.66651(7) 0.34356(5) 0.0680(3) Uani 1 1 d . . . . .
N1 N 0.6319(3) 0.0746(8) 0.3272(4) 0.0490(14) Uani 1 1 d . . . . .
N2 N 0.6810(4) 0.1058(8) 0.2869(5) 0.0534(15) Uani 1 1 d . . . . .
N3 N 0.6705(4) 0.2410(8) 0.2638(5) 0.0511(15) Uani 1 1 d . . . . .
C1 C 0.5894(4) 0.1839(8) 0.3297(5) 0.0453(16) Uani 1 1 d . . . . .
C2 C 0.6155(4) 0.2926(9) 0.2876(5) 0.0495(16) Uani 1 1 d . . . . .
H2 H 0.598329 0.383370 0.277798 0.059 Uiso 1 1 calc R . . . .
C3 C 0.7177(5) 0.3134(12) 0.2201(7) 0.064(2) Uani 1 1 d . . . . .
H3A H 0.753566 0.348394 0.261199 0.095 Uiso 1 1 calc GR . . . .
H3B H 0.696282 0.391227 0.187939 0.095 Uiso 1 1 calc GR . . . .
H3C H 0.734482 0.248612 0.182262 0.095 Uiso 1 1 calc GR . . . .
C4 C 0.6328(5) -0.0663(10) 0.3662(7) 0.062(2) Uani 1 1 d . . . . .
H4A H 0.615812 -0.134680 0.323581 0.093 Uiso 1 1 calc GR . . . .
H4B H 0.605838 -0.065759 0.410341 0.093 Uiso 1 1 calc GR . . . .
H4C H 0.677409 -0.090783 0.390256 0.093 Uiso 1 1 calc GR . . . .
C5 C 0.5291(4) 0.1822(9) 0.3703(5) 0.0498(17) Uani 1 1 d . . . . .
C6 C 0.5140(5) 0.3032(11) 0.4112(6) 0.060(2) Uani 1 1 d . . . . .
H6 H 0.542733 0.379988 0.415311 0.072 Uiso 1 1 calc R . . . .
C7 C 0.4558(6) 0.3122(11) 0.4470(6) 0.063(2) Uani 1 1 d . . . . .
H7 H 0.445922 0.394276 0.474832 0.076 Uiso 1 1 calc R . . . .
C8 C 0.4137(5) 0.1989(12) 0.4405(6) 0.061(2) Uani 1 1 d . . . . .
H8 H 0.374615 0.204631 0.462986 0.074 Uiso 1 1 calc R . . . .
C9 C 0.4288(5) 0.0757(11) 0.4006(6) 0.060(2) Uani 1 1 d . . . . .
H9 H 0.400769 -0.002080 0.398061 0.072 Uiso 1 1 calc R . . . .
C10 C 0.4857(5) 0.0688(10) 0.3645(5) 0.0543(19) Uani 1 1 d . . . . .
H10 H 0.495059 -0.012988 0.336080 0.065 Uiso 1 1 calc R . . . .

loop_
_atom_site_aniso_label
_atom_site_aniso_U_11
_atom_site_aniso_U_22
_atom_site_aniso_U_33
_atom_site_aniso_U_23
_atom_site_aniso_U_13
_atom_site_aniso_U_12
I1 0.0524(5) 0.0552(5) 0.0564(4) -0.0078(3) 0.0115(3) -0.0026(3)
I2 0.0699(5) 0.0560(4) 0.0782(4) -0.0016(3) 0.0136(3) -0.0002(3)
I3 0.0544(5) 0.0461(5) 0.0819(6) 0.000 0.0059(4) 0.000
I4 0.0601(4) 0.0623(4) 0.0831(5) 0.0013(3) 0.0160(3) -0.0010(2)
N1 0.044(3) 0.047(4) 0.055(3) -0.003(3) 0.007(3) 0.001(3)
N2 0.048(4) 0.052(4) 0.060(3) 0.007(3) 0.009(3) 0.003(3)
N3 0.041(3) 0.048(4) 0.063(4) -0.004(3) 0.006(3) -0.001(3)
C1 0.048(4) 0.040(4) 0.048(3) -0.004(3) 0.007(3) 0.002(3)
C2 0.050(4) 0.041(4) 0.058(4) -0.001(3) 0.010(3) -0.001(3)
C3 0.053(5) 0.068(6) 0.074(5) 0.008(4) 0.022(4) -0.006(4)
C4 0.064(6) 0.051(5) 0.074(5) 0.018(4) 0.020(4) 0.008(4)
C5 0.050(4) 0.052(4) 0.048(4) 0.000(3) 0.010(3) 0.000(3)
C6 0.062(6) 0.053(5) 0.068(5) -0.010(4) 0.016(4) -0.003(4)
C7 0.073(6) 0.062(5) 0.059(5) -0.004(4) 0.022(4) 0.012(5)
C8 0.054(5) 0.074(6) 0.060(5) 0.013(4) 0.021(4) 0.011(4)
C9 0.055(5) 0.055(5) 0.072(5) 0.006(4) 0.017(4) -0.003(4)
C10 0.060(5) 0.051(5) 0.054(4) 0.003(3) 0.016(4) 0.004(4)

loop_
_atom_type_symbol
_atom_type_description
_atom_type_scat_dispersion_real
_atom_type_scat_dispersion_imag
_atom_type_scat_source
C C 0.0181 0.0091 'International Tables Vol C Tables 4.2.6.8 and 6.1.1.4'
H H 0.0000 0.0000 'International Tables Vol C Tables 4.2.6.8 and 6.1.1.4'
I I -0.3257 6.8362 'International Tables Vol C Tables 4.2.6.8 and 6.1.1.4'
N N 0.0311 0.0180 'International Tables Vol C Tables 4.2.6.8 and 6.1.1.4'

loop_
_geom_angle_atom_site_label_1
_geom_angle_atom_site_label_2
_geom_angle_atom_site_label_3
_geom_angle
_geom_angle_site_symmetry_1
_geom_angle_site_symmetry_3
_geom_angle_publ_flag
I2 I1 I2 180.0 7_656 . ?
I4 I3 I4 176.45(4) 2_655 . ?
N2 N1 C1 113.0(7) . . ?
N2 N1 C4 116.8(7) . . ?
C1 N1 C4 130.1(7) . . ?
N1 N2 N3 104.2(7) . . ?
N2 N3 C3 119.4(7) . . ?
C2 N3 N2 112.2(7) . . ?
C2 N3 C3 128.4(8) . . ?
N1 C1 C2 104.6(7) . . ?
N1 C1 C5 126.0(7) . . ?
C2 C1 C5 129.3(8) . . ?
N3 C2 C1 106.0(8) . . ?
N3 C2 H2 127.0 . . ?
C1 C2 H2 127.0 . . ?
N3 C3 H3A 109.5 . . ?
N3 C3 H3B 109.5 . . ?
N3 C3 H3C 109.5 . . ?
H3A C3 H3B 109.5 . . ?
H3A C3 H3C 109.5 . . ?
H3B C3 H3C 109.5 . . ?
N1 C4 H4A 109.5 . . ?
N1 C4 H4B 109.5 . . ?
N1 C4 H4C 109.5 . . ?
H4A C4 H4B 109.5 . . ?
H4A C4 H4C 109.5 . . ?
H4B C4 H4C 109.5 . . ?
C6 C5 C1 117.6(8) . . ?
C6 C5 C10 118.9(8) . . ?
C10 C5 C1 123.4(8) . . ?
C5 C6 H6 119.6 . . ?
C5 C6 C7 120.8(10) . . ?
C7 C6 H6 119.6 . . ?
C6 C7 H7 120.4 . . ?
C8 C7 C6 119.1(9) . . ?
C8 C7 H7 120.4 . . ?
C7 C8 H8 119.7 . . ?
C7 C8 C9 120.6(9) . . ?
C9 C8 H8 119.7 . . ?
C8 C9 H9 120.1 . . ?
C10 C9 C8 119.8(9) . . ?
C10 C9 H9 120.1 . . ?
C5 C10 H10 119.6 . . ?
C9 C10 C5 120.7(9) . . ?
C9 C10 H10 119.6 . . ?

loop_
_geom_bond_atom_site_label_1
_geom_bond_atom_site_label_2
_geom_bond_distance
_geom_bond_site_symmetry_2
_geom_bond_publ_flag
I1 I2 2.9313(7) 7_656 ?
I1 I2 2.9313(7) . ?
I3 I4 2.9212(7) 2_655 ?
I3 I4 2.9213(7) . ?
N1 N2 1.311(10) . ?
N1 C1 1.354(10) . ?
N1 C4 1.467(11) . ?
N2 N3 1.337(11) . ?
N3 C2 1.336(11) . ?
N3 C3 1.450(12) . ?
C1 C2 1.380(12) . ?
C1 C5 1.483(12) . ?
C2 H2 0.9300 . ?
C3 H3A 0.9600 . ?
C3 H3B 0.9600 . ?
C3 H3C 0.9600 . ?
C4 H4A 0.9600 . ?
C4 H4B 0.9600 . ?
C4 H4C 0.9600 . ?
C5 C6 1.375(13) . ?
C5 C10 1.385(13) . ?
C6 H6 0.9300 . ?
C6 C7 1.404(14) . ?
C7 H7 0.9300 . ?
C7 C8 1.368(16) . ?
C8 H8 0.9300 . ?
C8 C9 1.383(15) . ?
C9 H9 0.9300 . ?
C9 C10 1.380(13) . ?
C10 H10 0.9300 . ?
